data_4308878
loop_
_publ_author_name
'Ho-Chol Chang'
'Katsunori Mochizuki'
'Susumu Kitagawa'

_publ_section_title
;
Substituent-Directed Structural and Physicochemical Controls of Diruthenium
Catecholate Complexes with Ligand-Unsupported Ru-Ru Bonds
;
_journal_name_full 'Inorganic Chemistry'
_journal_page_first 3799
_journal_page_last 3809
_journal_paper_doi 10.1021/ic048251m
_journal_volume 44
_journal_year 2005
_chemical_formula_sum 'C72 H120 Na2 O16 Ru2'
_chemical_formula_weight 1489.85
_space_group_IT_number 14
_symmetry_cell_setting monoclinic
_symmetry_Int_Tables_number 14
_symmetry_space_group_name_Hall '-P 2ybc'
_symmetry_space_group_name_H-M 'P 1 21/c 1'
_cell_angle_alpha 90
_cell_angle_beta 100.146(3)
_cell_angle_gamma 90
_cell_formula_units_Z 2
_cell_length_a 11.073(2)
_cell_length_b 16.211(2)
_cell_length_c 22.136(3)
_cell_measurement_reflns_used 14866
_cell_measurement_temperature 223.2
_cell_measurement_theta_max 27.5
_cell_measurement_theta_min 3.1
_cell_volume 3911.4(10)
_computing_cell_refinement CRYSTALCLEAR
_computing_data_collection CRYSTALCLEAR
_computing_data_reduction 'teXsan Ver. 1.11'
_computing_publication_material 'teXsan Ver. 1.11'
_computing_structure_refinement 'teXsan Ver. 1.10'
_computing_structure_solution 'DIRDIF94 (PATTY)'
_diffrn_detector_area_resol_mean 14.71
_diffrn_measured_fraction_theta_full 0.9543
_diffrn_measured_fraction_theta_max 0.9543
_diffrn_measurement_device_type 'Rigaku/MSC Mercury CCD'
_diffrn_measurement_method \w
_diffrn_radiation_type 'Mo K\a'
_diffrn_radiation_wavelength 0.7107
_diffrn_reflns_av_R_equivalents 0.028
_diffrn_reflns_limit_h_max 14
_diffrn_reflns_limit_h_min -13
_diffrn_reflns_limit_k_max 21
_diffrn_reflns_limit_k_min -18
_diffrn_reflns_limit_l_max 28
_diffrn_reflns_limit_l_min -28
_diffrn_reflns_number 29621
_diffrn_reflns_theta_full 27.48
_diffrn_reflns_theta_max 27.48
_exptl_absorpt_coefficient_mu 0.457
_exptl_absorpt_correction_T_max 0.955
_exptl_absorpt_correction_T_min 0.739
_exptl_absorpt_correction_type integration
_exptl_absorpt_process_details Coppens_numerical
_exptl_crystal_colour Purple
_exptl_crystal_density_diffrn 1.265
_exptl_crystal_density_method 'not measured'
_exptl_crystal_description Prism
_exptl_crystal_size_max 0.300
_exptl_crystal_size_mid 0.300
_exptl_crystal_size_min 0.100
_refine_diff_density_max 0.83
_refine_diff_density_min -0.58
_refine_ls_extinction_method none
_refine_ls_goodness_of_fit_ref 1.321
_refine_ls_hydrogen_treatment noref
_refine_ls_number_parameters 415
_refine_ls_number_reflns 5649
_refine_ls_R_factor_gt 0.0399
_refine_ls_shift/su_max 0.0001
_refine_ls_structure_factor_coef F
_refine_ls_weighting_details 'w = 1/[\s^2^(Fo) + 0.00022|Fo|^2^]'
_refine_ls_weighting_scheme calc
_refine_ls_wR_factor_ref 0.0549
_reflns_number_gt 5649
_reflns_number_total 8565
_reflns_threshold_expression F^2^>3.0\s(F^2^)
_cod_data_source_file ic048251msi20041213_123224_3.cif
_cod_data_source_block complex5b'
_cod_original_cell_volume 3911.5(9)
_cod_original_formula_sum 'C72 H120 Na2 O16 Ru2 '
_cod_database_code 4308878

loop_
_symmetry_equiv_pos_as_xyz
x,y,z
-x,1/2+y,1/2-z
-x,-y,-z
x,1/2-y,1/2+z

loop_
_atom_site_label
_atom_site_type_symbol
_atom_site_fract_x
_atom_site_fract_y
_atom_site_fract_z
_atom_site_U_iso_or_equiv
_atom_site_adp_type
_atom_site_occupancy
_atom_site_calc_flag
_atom_site_refinement_flags
_atom_site_disorder_assembly
_atom_site_disorder_group
Ru(1) Ru 0.09544(3) 0.01500(2) -0.00013(1) 0.02315(8) Uani 1.00 d . . .
Na(1) Na 0.2659(1) -0.01197(9) 0.13709(7) 0.0330(4) Uani 1.00 d . . .
O(1) O 0.0931(2) 0.1239(1) -0.0395(1) 0.0276(7) Uani 1.00 d . . .
O(2) O 0.1447(2) 0.0803(1) 0.07549(10) 0.0259(7) Uani 1.00 d . . .
O(3) O 0.1300(2) -0.0402(1) -0.0744(1) 0.0267(7) Uani 1.00 d . . .
O(4) O 0.1867(2) -0.0793(1) 0.0413(1) 0.0272(7) Uani 1.00 d . . .
O(5) O 0.4529(2) 0.0402(2) 0.1087(1) 0.0414(9) Uani 1.00 d . . .
O(6) O 0.4164(2) -0.1151(2) 0.1513(1) 0.0446(9) Uani 1.00 d . . .
O(7) O 0.3346(3) 0.0554(2) 0.2385(1) 0.079(1) Uani 1.00 d . . .
O(8) O 0.1612(3) -0.0608(2) 0.2119(1) 0.062(1) Uani 1.00 d . . .
C(1) C 0.1176(3) 0.1867(2) 0.0027(2) 0.0262(10) Uani 1.00 d . . .
C(2) C 0.1247(3) 0.2699(2) -0.0133(2) 0.031(1) Uani 1.00 d . . .
C(3) C 0.1524(4) 0.3261(2) 0.0353(2) 0.035(1) Uani 1.00 d . . .
C(4) C 0.1764(3) 0.3033(2) 0.0967(2) 0.033(1) Uani 1.00 d . . .
C(5) C 0.1724(3) 0.2199(2) 0.1109(2) 0.028(1) Uani 1.00 d . . .
C(6) C 0.1454(3) 0.1625(2) 0.0636(2) 0.0254(10) Uani 1.00 d . . .
C(7) C 0.0981(4) 0.2982(2) -0.0804(2) 0.040(1) Uani 1.00 d . . .
C(8) C 0.1201(5) 0.3907(3) -0.0874(2) 0.069(2) Uani 1.00 d . . .
C(9) C -0.0360(5) 0.2802(3) -0.1058(2) 0.059(2) Uani 1.00 d . . .
C(10) C 0.1829(4) 0.2527(3) -0.1176(2) 0.046(1) Uani 1.00 d . . .
C(11) C 0.2024(4) 0.3702(3) 0.1469(2) 0.045(1) Uani 1.00 d . . .
C(12) C 0.2195(5) 0.3340(3) 0.2115(2) 0.063(2) Uani 1.00 d . . .
C(13) C 0.3143(6) 0.4181(4) 0.1410(3) 0.115(3) Uani 1.00 d . . .
C(14) C 0.0908(6) 0.4258(4) 0.1415(3) 0.110(3) Uani 1.00 d . . .
C(15) C 0.1850(3) -0.1146(2) -0.0616(2) 0.0250(10) Uani 1.00 d . . .
C(16) C 0.2150(3) -0.1684(2) -0.1066(2) 0.029(1) Uani 1.00 d . . .
C(17) C 0.2723(3) -0.2429(2) -0.0858(2) 0.033(1) Uani 1.00 d . . .
C(18) C 0.3013(3) -0.2637(2) -0.0237(2) 0.030(1) Uani 1.00 d . . .
C(19) C 0.2736(3) -0.2093(2) 0.0198(2) 0.028(1) Uani 1.00 d . . .
C(20) C 0.2161(3) -0.1354(2) 0.0006(2) 0.0244(10) Uani 1.00 d . . .
C(21) C 0.1843(3) -0.1474(2) -0.1748(2) 0.032(1) Uani 1.00 d . . .
C(22) C 0.2417(3) -0.0638(3) -0.1868(2) 0.038(1) Uani 1.00 d . . .
C(23) C 0.0464(4) -0.1433(3) -0.1954(2) 0.047(1) Uani 1.00 d . . .
C(24) C 0.2359(4) -0.2102(3) -0.2145(2) 0.052(1) Uani 1.00 d . . .
C(25) C 0.3669(5) -0.3474(3) -0.0051(2) 0.051(1) Uani 1.00 d . . .
C(26) C 0.2828(9) -0.4149(4) -0.0270(4) 0.205(4) Uani 1.00 d . . .
C(27) C 0.4777(9) -0.3560(6) -0.0320(5) 0.238(5) Uani 1.00 d . . .
C(28) C 0.3998(7) -0.3577(4) 0.0626(3) 0.116(3) Uani 1.00 d . . .
C(29) C 0.4441(4) 0.1086(3) 0.0670(2) 0.055(2) Uani 1.00 d . . .
C(30) C 0.5068(4) -0.0305(3) 0.0849(2) 0.048(1) Uani 1.00 d . . .
C(31) C 0.5290(4) -0.0948(3) 0.1339(2) 0.051(1) Uani 1.00 d . . .
C(32) C 0.4246(5) -0.1801(3) 0.1943(2) 0.068(2) Uani 1.00 d . . .
C(33) C 0.4408(5) 0.1030(4) 0.2511(2) 0.086(2) Uani 1.00 d . . .
C(34) C 0.3072(6) 0.0098(4) 0.2833(2) 0.089(2) Uani 1.00 d . . .
C(35) C 0.1883(5) -0.0295(3) 0.2715(2) 0.055(2) Uani 1.00 d . . .
C(36) C 0.0387(4) -0.0885(3) 0.1944(2) 0.061(2) Uani 1.00 d . . .
H(1) H 0.1541 0.3833 0.0255 0.0417 Uiso 1.00 calc . . .
H(2) H 0.1875 0.2021 0.1525 0.0344 Uiso 1.00 calc . . .
H(3) H 0.2049 0.4028 -0.0703 0.0832 Uiso 1.00 calc . . .
H(4) H 0.1053 0.4055 -0.1291 0.0832 Uiso 1.00 calc . . .
H(5) H 0.0695 0.4212 -0.0654 0.0832 Uiso 1.00 calc . . .
H(6) H -0.0867 0.3094 -0.0828 0.0710 Uiso 1.00 calc . . .
H(7) H -0.0546 0.2968 -0.1476 0.0710 Uiso 1.00 calc . . .
H(8) H -0.0509 0.2225 -0.1031 0.0710 Uiso 1.00 calc . . .
H(9) H 0.1692 0.1950 -0.1158 0.0548 Uiso 1.00 calc . . .
H(10) H 0.1657 0.2707 -0.1590 0.0548 Uiso 1.00 calc . . .
H(11) H 0.2661 0.2646 -0.1007 0.0548 Uiso 1.00 calc . . .
H(12) H 0.1491 0.3037 0.2166 0.0741 Uiso 1.00 calc . . .
H(13) H 0.2894 0.2981 0.2179 0.0741 Uiso 1.00 calc . . .
H(14) H 0.2332 0.3773 0.2410 0.0741 Uiso 1.00 calc . . .
H(15) H 0.3846 0.3814 0.1479 0.1364 Uiso 1.00 calc . . .
H(16) H 0.3072 0.4413 0.1019 0.1364 Uiso 1.00 calc . . .
H(17) H 0.3280 0.4598 0.1718 0.1364 Uiso 1.00 calc . . .
H(18) H 0.1033 0.4676 0.1716 0.1345 Uiso 1.00 calc . . .
H(19) H 0.0751 0.4508 0.1015 0.1345 Uiso 1.00 calc . . .
H(20) H 0.0203 0.3939 0.1462 0.1345 Uiso 1.00 calc . . .
H(21) H 0.2921 -0.2806 -0.1153 0.0392 Uiso 1.00 calc . . .
H(22) H 0.2936 -0.2224 0.0623 0.0337 Uiso 1.00 calc . . .
H(23) H 0.3290 -0.0670 -0.1749 0.0466 Uiso 1.00 calc . . .
H(24) H 0.2221 -0.0504 -0.2289 0.0466 Uiso 1.00 calc . . .
H(25) H 0.2117 -0.0221 -0.1631 0.0466 Uiso 1.00 calc . . .
H(26) H 0.0127 -0.1012 -0.1736 0.0559 Uiso 1.00 calc . . .
H(27) H 0.0280 -0.1313 -0.2384 0.0559 Uiso 1.00 calc . . .
H(28) H 0.0102 -0.1948 -0.1883 0.0559 Uiso 1.00 calc . . .
H(29) H 0.2026 -0.2633 -0.2088 0.0628 Uiso 1.00 calc . . .
H(30) H 0.2152 -0.1949 -0.2563 0.0628 Uiso 1.00 calc . . .
H(31) H 0.3229 -0.2126 -0.2029 0.0628 Uiso 1.00 calc . . .
H(32) H 0.2149 -0.4117 -0.0079 0.2521 Uiso 1.00 calc . . .
H(33) H 0.2626 -0.4115 -0.0697 0.2521 Uiso 1.00 calc . . .
H(34) H 0.3270 -0.4656 -0.0157 0.2521 Uiso 1.00 calc . . .
H(35) H 0.5106 -0.4099 -0.0238 0.2564 Uiso 1.00 calc . . .
H(36) H 0.4551 -0.3499 -0.0759 0.2564 Uiso 1.00 calc . . .
H(37) H 0.5352 -0.3159 -0.0166 0.2564 Uiso 1.00 calc . . .
H(38) H 0.3258 -0.3521 0.0794 0.1384 Uiso 1.00 calc . . .
H(39) H 0.4314 -0.4116 0.0710 0.1384 Uiso 1.00 calc . . .
H(40) H 0.4563 -0.3177 0.0788 0.1384 Uiso 1.00 calc . . .
H(41) H 0.5225 0.1226 0.0592 0.0671 Uiso 1.00 calc . . .
H(42) H 0.3923 0.0934 0.0292 0.0671 Uiso 1.00 calc . . .
H(43) H 0.4084 0.1543 0.0841 0.0671 Uiso 1.00 calc . . .
H(44) H 0.4529 -0.0516 0.0502 0.0578 Uiso 1.00 calc . . .
H(45) H 0.5827 -0.0159 0.0736 0.0578 Uiso 1.00 calc . . .
H(46) H 0.5834 -0.0744 0.1681 0.0621 Uiso 1.00 calc . . .
H(47) H 0.5621 -0.1427 0.1182 0.0621 Uiso 1.00 calc . . .
H(48) H 0.3453 -0.1893 0.2045 0.0816 Uiso 1.00 calc . . .
H(49) H 0.4508 -0.2288 0.1767 0.0816 Uiso 1.00 calc . . .
H(50) H 0.4805 -0.1658 0.2300 0.0816 Uiso 1.00 calc . . .
H(51) H 0.5105 0.0680 0.2639 0.1019 Uiso 1.00 calc . . .
H(52) H 0.4524 0.1326 0.2157 0.1019 Uiso 1.00 calc . . .
H(53) H 0.4349 0.1408 0.2835 0.1019 Uiso 1.00 calc . . .
H(54) H 0.3675 -0.0326 0.2920 0.1065 Uiso 1.00 calc . . .
H(55) H 0.3101 0.0438 0.3183 0.1065 Uiso 1.00 calc . . .
H(56) H 0.1274 0.0093 0.2770 0.0656 Uiso 1.00 calc . . .
H(57) H 0.1877 -0.0741 0.2996 0.0656 Uiso 1.00 calc . . .
H(58) H -0.0163 -0.0438 0.1969 0.0746 Uiso 1.00 calc . . .
H(59) H 0.0266 -0.1080 0.1531 0.0746 Uiso 1.00 calc . . .
H(60) H 0.0223 -0.1316 0.2206 0.0746 Uiso 1.00 calc . . .

loop_
_atom_site_aniso_label
_atom_site_aniso_U_11
_atom_site_aniso_U_22
_atom_site_aniso_U_33
_atom_site_aniso_U_12
_atom_site_aniso_U_13
_atom_site_aniso_U_23
Ru(1) 0.0271(2) 0.0189(2) 0.0219(2) 0.0023(1) -0.0001(1) -0.0020(1)
Na(1) 0.0379(9) 0.0349(9) 0.0247(8) 0.0045(7) 0.0016(7) 0.0055(7)
O(1) 0.035(1) 0.021(1) 0.025(1) 0.001(1) -0.001(1) 0.001(1)
O(2) 0.032(1) 0.017(1) 0.025(1) 0.001(1) -0.005(1) -0.002(1)
O(3) 0.032(1) 0.024(1) 0.024(1) 0.004(1) 0.006(1) -0.002(1)
O(4) 0.032(1) 0.024(1) 0.025(1) 0.007(1) 0.002(1) -0.002(1)
O(5) 0.039(2) 0.042(2) 0.044(2) 0.000(1) 0.010(1) 0.003(1)
O(6) 0.045(2) 0.042(2) 0.044(2) 0.006(1) 0.000(1) 0.013(1)
O(7) 0.099(3) 0.092(3) 0.044(2) -0.047(2) 0.009(2) -0.008(2)
O(8) 0.062(2) 0.086(3) 0.040(2) -0.030(2) 0.012(2) -0.010(2)
C(1) 0.027(2) 0.022(2) 0.030(2) 0.000(2) 0.004(2) -0.005(2)
C(2) 0.037(2) 0.024(2) 0.031(2) 0.002(2) 0.005(2) 0.002(2)
C(3) 0.045(2) 0.019(2) 0.043(2) 0.004(2) 0.012(2) -0.005(2)
C(4) 0.038(2) 0.018(2) 0.042(2) -0.003(2) 0.005(2) -0.012(2)
C(5) 0.030(2) 0.026(2) 0.027(2) -0.001(2) 0.003(2) -0.008(2)
C(6) 0.025(2) 0.019(2) 0.031(2) 0.004(1) 0.002(2) -0.002(2)
C(7) 0.058(3) 0.020(2) 0.040(2) 0.001(2) 0.004(2) 0.008(2)
C(8) 0.125(5) 0.035(3) 0.049(3) -0.012(3) 0.023(3) 0.011(2)
C(9) 0.073(4) 0.060(3) 0.040(3) 0.017(3) -0.001(2) 0.015(2)
C(10) 0.053(3) 0.047(3) 0.042(3) -0.008(2) 0.022(2) -0.001(2)
C(11) 0.061(3) 0.028(2) 0.045(3) -0.005(2) 0.010(2) -0.012(2)
C(12) 0.081(4) 0.054(3) 0.050(3) -0.009(3) 0.004(3) -0.030(2)
C(13) 0.151(6) 0.114(6) 0.099(5) -0.097(5) 0.071(4) -0.071(4)
C(14) 0.132(6) 0.105(5) 0.079(4) 0.071(4) -0.022(4) -0.061(4)
C(15) 0.022(2) 0.019(2) 0.033(2) 0.006(1) 0.001(2) -0.002(2)
C(16) 0.026(2) 0.025(2) 0.033(2) -0.002(2) -0.001(2) 0.004(2)
C(17) 0.035(2) 0.029(2) 0.038(2) 0.000(2) 0.014(2) -0.009(2)
C(18) 0.031(2) 0.018(2) 0.045(2) -0.001(2) 0.015(2) 0.000(2)
C(19) 0.023(2) 0.029(2) 0.033(2) -0.001(2) 0.007(2) -0.002(2)
C(20) 0.021(2) 0.019(2) 0.032(2) 0.005(1) 0.004(2) 0.001(2)
C(21) 0.038(2) 0.031(2) 0.026(2) 0.006(2) 0.005(2) -0.007(2)
C(22) 0.037(2) 0.049(3) 0.030(2) 0.000(2) 0.009(2) 0.001(2)
C(23) 0.049(3) 0.053(3) 0.033(2) 0.000(2) -0.003(2) -0.010(2)
C(24) 0.077(3) 0.045(3) 0.034(2) 0.013(2) 0.006(2) -0.009(2)
C(25) 0.078(3) 0.022(2) 0.050(3) 0.023(2) 0.002(3) 0.003(2)
C(26) 0.23(1) 0.027(4) 0.28(1) 0.023(5) -0.149(9) -0.006(5)
C(27) 0.23(1) 0.22(1) 0.33(1) 0.197(9) 0.226(10) 0.198(10)
C(28) 0.177(7) 0.077(5) 0.092(5) 0.088(5) 0.015(5) 0.017(4)
C(29) 0.046(3) 0.051(3) 0.069(3) 0.001(2) 0.009(2) 0.016(3)
C(30) 0.041(3) 0.053(3) 0.053(3) -0.007(2) 0.013(2) -0.006(2)
C(31) 0.043(3) 0.052(3) 0.058(3) 0.013(2) 0.005(2) -0.001(2)
C(32) 0.079(4) 0.049(3) 0.072(4) 0.011(3) -0.001(3) 0.024(3)
C(33) 0.085(4) 0.099(5) 0.071(4) -0.052(4) 0.009(3) -0.023(3)
C(34) 0.092(5) 0.139(6) 0.035(3) -0.047(4) 0.005(3) -0.007(3)
C(35) 0.066(3) 0.062(3) 0.038(3) -0.007(3) 0.008(2) -0.007(2)
C(36) 0.056(3) 0.064(4) 0.063(3) -0.010(3) 0.007(3) -0.010(3)

loop_
_atom_type_symbol
_atom_type_description
_atom_type_scat_dispersion_real
_atom_type_scat_dispersion_imag
_atom_type_scat_source
C C 0.003 0.002
;International Tables for Crystallography
(1992, Vol. C, Tables 4.2.6.8 and 6.1.1.1)
;
H H 0.000 0.000
;International Tables for Crystallography
(1992, Vol. C, Table 6.1.1.2)
;
Na Na 0.036 0.025
;International Tables for Crystallography
(1992, Vol. C, Tables 4.2.6.8 and 6.1.1.1)
;
O O 0.011 0.006
;International Tables for Crystallography
(1992, Vol. C, Tables 4.2.6.8 and 6.1.1.1)
;
Ru Ru -1.259 0.836
;International Tables for Crystallography
(1992, Vol. C, Tables 4.2.6.8 and 6.1.1.1)
;

loop_
_geom_angle_atom_site_label_1
_geom_angle_atom_site_label_2
_geom_angle_atom_site_label_3
_geom_angle
_geom_angle_site_symmetry_1
_geom_angle_site_symmetry_2
_geom_angle_site_symmetry_3
_geom_angle_publ_flag
Ru(1) Ru(1) Na(1) 111.48(3) 3_555 . . yes
Ru(1) Ru(1) O(1) 105.40(7) 3_555 . . yes
Ru(1) Ru(1) O(2) 103.98(7) 3_555 . . yes
Ru(1) Ru(1) O(3) 103.48(7) 3_555 . . yes
Ru(1) Ru(1) O(4) 104.18(7) 3_555 . . yes
Na(1) Ru(1) O(1) 119.05(7) . . . yes
Na(1) Ru(1) O(2) 42.70(7) . . . yes
Na(1) Ru(1) O(3) 122.91(7) . . . yes
Na(1) Ru(1) O(4) 46.14(7) . . . yes
O(1) Ru(1) O(2) 82.78(9) . . . yes
O(1) Ru(1) O(3) 91.58(9) . . . yes
O(1) Ru(1) O(4) 150.39(10) . . . yes
O(2) Ru(1) O(3) 152.49(10) . . . yes
O(2) Ru(1) O(4) 88.79(9) . . . yes
O(3) Ru(1) O(4) 82.91(9) . . . yes
Ru(1) Na(1) O(2) 35.75(6) . . . yes
Ru(1) Na(1) O(4) 36.10(6) . . . yes
Ru(1) Na(1) O(5) 95.23(8) . . . yes
Ru(1) Na(1) O(6) 119.65(8) . . . yes
Ru(1) Na(1) O(7) 143.4(1) . . . yes
Ru(1) Na(1) O(8) 115.08(10) . . . yes
O(2) Na(1) O(4) 71.81(9) . . . yes
O(2) Na(1) O(5) 93.2(1) . . . yes
O(2) Na(1) O(6) 150.9(1) . . . yes
O(2) Na(1) O(7) 107.7(1) . . . yes
O(2) Na(1) O(8) 109.5(1) . . . yes
O(4) Na(1) O(5) 97.19(10) . . . yes
O(4) Na(1) O(6) 86.26(10) . . . yes
O(4) Na(1) O(7) 176.2(1) . . . yes
O(4) Na(1) O(8) 108.9(1) . . . yes
O(5) Na(1) O(6) 70.3(1) . . . yes
O(5) Na(1) O(7) 86.6(1) . . . yes
O(5) Na(1) O(8) 149.6(1) . . . yes
O(6) Na(1) O(7) 95.4(1) . . . yes
O(6) Na(1) O(8) 95.4(1) . . . yes
O(7) Na(1) O(8) 67.6(1) . . . yes
Ru(1) O(1) C(1) 112.2(2) . . . yes
Ru(1) O(2) Na(1) 101.55(10) . . . yes
Ru(1) O(2) C(6) 111.8(2) . . . yes
Na(1) O(2) C(6) 137.1(2) . . . yes
Ru(1) O(3) C(15) 112.1(2) . . . yes
Ru(1) O(4) Na(1) 97.77(10) . . . yes
Ru(1) O(4) C(20) 112.0(2) . . . yes
Na(1) O(4) C(20) 142.6(2) . . . yes
Na(1) O(5) C(29) 118.2(2) . . . yes
Na(1) O(5) C(30) 104.3(2) . . . yes
C(29) O(5) C(30) 111.6(3) . . . yes
Na(1) O(6) C(31) 116.1(2) . . . yes
Na(1) O(6) C(32) 125.6(3) . . . yes
C(31) O(6) C(32) 113.8(3) . . . yes
Na(1) O(7) C(33) 122.4(3) . . . yes
Na(1) O(7) C(34) 111.0(3) . . . yes
C(33) O(7) C(34) 117.4(4) . . . yes
Na(1) O(8) C(35) 119.9(3) . . . yes
Na(1) O(8) C(36) 119.2(3) . . . yes
C(35) O(8) C(36) 114.2(4) . . . yes
O(1) C(1) C(2) 123.6(3) . . . yes
O(1) C(1) C(6) 115.8(3) . . . yes
C(2) C(1) C(6) 120.4(3) . . . yes
C(1) C(2) C(3) 116.5(3) . . . yes
C(1) C(2) C(7) 121.6(3) . . . yes
C(3) C(2) C(7) 121.8(3) . . . yes
C(2) C(3) C(4) 123.8(3) . . . yes
C(3) C(4) C(5) 118.2(3) . . . yes
C(3) C(4) C(11) 119.8(3) . . . yes
C(5) C(4) C(11) 121.9(4) . . . yes
C(4) C(5) C(6) 119.3(3) . . . yes
O(2) C(6) C(1) 117.3(3) . . . yes
O(2) C(6) C(5) 121.1(3) . . . yes
C(1) C(6) C(5) 121.7(3) . . . yes
C(2) C(7) C(8) 112.7(3) . . . yes
C(2) C(7) C(9) 108.0(3) . . . yes
C(2) C(7) C(10) 110.1(3) . . . yes
C(8) C(7) C(9) 108.2(4) . . . yes
C(8) C(7) C(10) 106.9(4) . . . yes
C(9) C(7) C(10) 110.9(4) . . . yes
C(4) C(11) C(12) 112.5(3) . . . yes
C(4) C(11) C(13) 110.9(4) . . . yes
C(4) C(11) C(14) 108.3(4) . . . yes
C(12) C(11) C(13) 108.4(4) . . . yes
C(12) C(11) C(14) 105.4(4) . . . yes
C(13) C(11) C(14) 111.2(5) . . . yes
O(3) C(15) C(16) 123.8(3) . . . yes
O(3) C(15) C(20) 116.2(3) . . . yes
C(16) C(15) C(20) 120.0(3) . . . yes
C(15) C(16) C(17) 116.7(3) . . . yes
C(15) C(16) C(21) 121.5(3) . . . yes
C(17) C(16) C(21) 121.7(3) . . . yes
C(16) C(17) C(18) 122.9(3) . . . yes
C(17) C(18) C(19) 119.4(3) . . . yes
C(17) C(18) C(25) 119.1(3) . . . yes
C(19) C(18) C(25) 121.5(4) . . . yes
C(18) C(19) C(20) 119.0(3) . . . yes
O(4) C(20) C(15) 116.4(3) . . . yes
O(4) C(20) C(19) 121.7(3) . . . yes
C(15) C(20) C(19) 121.9(3) . . . yes
C(16) C(21) C(22) 109.9(3) . . . yes
C(16) C(21) C(23) 110.1(3) . . . yes
C(16) C(21) C(24) 112.4(3) . . . yes
C(22) C(21) C(23) 109.6(3) . . . yes
C(22) C(21) C(24) 106.3(3) . . . yes
C(23) C(21) C(24) 108.5(3) . . . yes
C(18) C(25) C(26) 108.9(4) . . . yes
C(18) C(25) C(27) 111.2(4) . . . yes
C(18) C(25) C(28) 112.6(4) . . . yes
C(26) C(25) C(27) 109.0(7) . . . yes
C(26) C(25) C(28) 106.1(6) . . . yes
C(27) C(25) C(28) 108.9(6) . . . yes
O(5) C(30) C(31) 108.5(4) . . . yes
O(6) C(31) C(30) 108.8(3) . . . yes
O(7) C(34) C(35) 115.9(5) . . . yes
O(8) C(35) C(34) 111.6(4) . . . yes

loop_
_geom_bond_atom_site_label_1
_geom_bond_atom_site_label_2
_geom_bond_distance
_geom_bond_site_symmetry_1
_geom_bond_site_symmetry_2
_geom_bond_publ_flag
Ru(1) Ru(1) 2.1698(6) . 3_555 yes
Ru(1) Na(1) 3.311(1) . . yes
Ru(1) O(1) 1.967(2) . . yes
Ru(1) O(2) 1.974(2) . . yes
Ru(1) O(3) 1.967(2) . . yes
Ru(1) O(4) 1.969(2) . . yes
Na(1) O(2) 2.292(3) . . yes
Na(1) O(4) 2.409(3) . . yes
Na(1) O(5) 2.421(3) . . yes
Na(1) O(6) 2.342(3) . . yes
Na(1) O(7) 2.492(4) . . yes
Na(1) O(8) 2.322(3) . . yes
O(1) C(1) 1.374(4) . . yes
O(2) C(6) 1.360(4) . . yes
O(3) C(15) 1.359(4) . . yes
O(4) C(20) 1.358(4) . . yes
O(5) C(29) 1.434(5) . . yes
O(5) C(30) 1.433(5) . . yes
O(6) C(31) 1.406(5) . . yes
O(6) C(32) 1.412(5) . . yes
O(7) C(33) 1.393(6) . . yes
O(7) C(34) 1.314(6) . . yes
O(8) C(35) 1.395(5) . . yes
O(8) C(36) 1.416(5) . . yes
C(1) C(2) 1.400(5) . . yes
C(1) C(6) 1.385(5) . . yes
C(2) C(3) 1.403(5) . . yes
C(2) C(7) 1.531(5) . . yes
C(3) C(4) 1.388(5) . . yes
C(4) C(5) 1.391(5) . . yes
C(4) C(11) 1.542(5) . . yes
C(5) C(6) 1.394(4) . . yes
C(7) C(8) 1.532(5) . . yes
C(7) C(9) 1.522(6) . . yes
C(7) C(10) 1.542(5) . . yes
C(11) C(12) 1.527(6) . . yes
C(11) C(13) 1.487(6) . . yes
C(11) C(14) 1.518(7) . . yes
C(15) C(16) 1.408(4) . . yes
C(15) C(20) 1.401(5) . . yes
C(16) C(17) 1.403(5) . . yes
C(16) C(21) 1.527(5) . . yes
C(17) C(18) 1.397(5) . . yes
C(18) C(19) 1.381(5) . . yes
C(18) C(25) 1.558(5) . . yes
C(19) C(20) 1.388(5) . . yes
C(21) C(22) 1.539(5) . . yes
C(21) C(23) 1.515(5) . . yes
C(21) C(24) 1.521(5) . . yes
C(25) C(26) 1.463(8) . . yes
C(25) C(27) 1.461(7) . . yes
C(25) C(28) 1.488(7) . . yes
C(30) C(31) 1.493(6) . . yes
C(34) C(35) 1.444(7) . . yes

loop_
_geom_contact_atom_site_label_1
_geom_contact_atom_site_label_2
_geom_contact_distance
_geom_contact_site_symmetry_1
_geom_contact_site_symmetry_2
_geom_contact_publ_flag
Ru(1) Na(1) 3.311(1) . . ?
